data_7155518
loop_
_publ_author_name
'Wang, Liang'
'Li, Xuehu'
'Tao, Hua'
'Zhou, Xiang'
'Lu, Xihong'
'Du, Wenyue'
'Jiang, Tingting'
'Xin, Zhijun'
'Liang, Jianping'

_publ_section_title
;
 Palladium-catalyzed intermolecular tandem cyclization reaction: a highly
 regioselective synthesis of functionalized
 3H-spiro[isobenzofuran-1,3'-isochroman] scaffolds.
;
_journal_issue 11
_journal_name_full 'Organic &amp; biomolecular chemistry'
_journal_page_first 2403
_journal_page_last 2410
_journal_paper_doi 10.1039/c6ob02802k
_journal_volume 15
_journal_year 2017
_chemical_formula_sum 'C17 H13 F O2'
_chemical_formula_weight 268.27
_chemical_name_systematic
; 
 ? 
;
_space_group_IT_number 14
_symmetry_cell_setting monoclinic
_symmetry_space_group_name_Hall '-P 2yn'
_symmetry_space_group_name_H-M 'P 1 21/n 1'
_atom_sites_solution_hydrogens geom
_atom_sites_solution_primary direct
_atom_sites_solution_secondary difmap
_audit_creation_method SHELXL-97
_audit_update_record
;
2016-11-20 deposited with the CCDC.
2017-02-24 downloaded from the CCDC.
;
_cell_angle_alpha 90.00
_cell_angle_beta 103.597(3)
_cell_angle_gamma 90.00
_cell_formula_units_Z 4
_cell_length_a 10.848(2)
_cell_length_b 8.1961(16)
_cell_length_c 15.304(3)
_cell_measurement_reflns_used 3837
_cell_measurement_temperature 296(2)
_cell_measurement_theta_max 30.86
_cell_measurement_theta_min 2.84
_cell_volume 1322.6(4)
_computing_cell_refinement 'Bruker SMART'
_computing_data_collection 'Bruker SMART APEX II'
_computing_data_reduction 'Bruker SMART'
_computing_structure_refinement 'SHELXL-97 (Sheldrick, 2008)'
_computing_structure_solution 'SHELXS-97 (Sheldrick, 2008)'
_diffrn_ambient_temperature 296(2)
_diffrn_measured_fraction_theta_full 0.998
_diffrn_measured_fraction_theta_max 0.998
_diffrn_measurement_device_type 'Bruker APEX II area detector'
_diffrn_measurement_method '\w scans'
_diffrn_radiation_monochromator graphite
_diffrn_radiation_source 'fine-focus sealed tube'
_diffrn_radiation_type MoK\a
_diffrn_radiation_wavelength 0.71073
_diffrn_reflns_av_R_equivalents 0.0484
_diffrn_reflns_av_sigmaI/netI 0.0513
_diffrn_reflns_limit_h_max 12
_diffrn_reflns_limit_h_min -12
_diffrn_reflns_limit_k_max 9
_diffrn_reflns_limit_k_min -9
_diffrn_reflns_limit_l_max 13
_diffrn_reflns_limit_l_min -18
_diffrn_reflns_number 6421
_diffrn_reflns_theta_full 24.99
_diffrn_reflns_theta_max 24.99
_diffrn_reflns_theta_min 2.09
_exptl_absorpt_coefficient_mu 0.097
_exptl_absorpt_correction_T_max 0.9762
_exptl_absorpt_correction_T_min 0.9715
_exptl_absorpt_correction_type multi-scan
_exptl_absorpt_process_details SADABS
_exptl_crystal_colour colorless
_exptl_crystal_density_diffrn 1.347
_exptl_crystal_density_method 'not measured'
_exptl_crystal_description block
_exptl_crystal_F_000 560
_exptl_crystal_size_max 0.30
_exptl_crystal_size_mid 0.28
_exptl_crystal_size_min 0.25
_refine_diff_density_max 0.209
_refine_diff_density_min -0.181
_refine_diff_density_rms 0.035
_refine_ls_extinction_coef 0.158(9)
_refine_ls_extinction_expression Fc^*^=kFc[1+0.001xFc^2^\l^3^/sin(2\q)]^-1/4^
_refine_ls_extinction_method SHELXL
_refine_ls_goodness_of_fit_ref 1.005
_refine_ls_hydrogen_treatment mixed
_refine_ls_matrix_type full
_refine_ls_number_parameters 182
_refine_ls_number_reflns 2326
_refine_ls_number_restraints 0
_refine_ls_restrained_S_all 1.005
_refine_ls_R_factor_all 0.0455
_refine_ls_R_factor_gt 0.0412
_refine_ls_shift/su_max 0.000
_refine_ls_shift/su_mean 0.000
_refine_ls_structure_factor_coef Fsqd
_refine_ls_weighting_details 'calc w=1/[\s^2^(Fo^2^)+(0.0620P)^2^+0.2951P] where P=(Fo^2^+2Fc^2^)/3'
_refine_ls_weighting_scheme calc
_refine_ls_wR_factor_gt 0.1179
_refine_ls_wR_factor_ref 0.1227
_reflns_number_gt 2058
_reflns_number_total 2326
_reflns_threshold_expression >2sigma(I)
_cod_data_source_file c6ob02802k2.cif
_cod_data_source_block 11
_cod_depositor_comments
;
The following automatic conversions were performed:

'_symmetry_cell_setting' value 'Monoclinic' changed to 'monoclinic'
according to
/home/data/users/saulius/crontab/automatic-downloads/rss-feeds/RSC/lib/dictionaries/cif_core.dic
dictionary named 'cif_core.dic' version 2.4.2 from 2011-04-26.

'_exptl_absorpt_correction_type' value 'Multi-scan' changed to
'multi-scan' according to
/home/data/users/saulius/crontab/automatic-downloads/rss-feeds/RSC/lib/dictionaries/cif_core.dic
dictionary named 'cif_core.dic' version 2.4.2 from 2011-04-26.

Automatic conversion script
Id: cif_fix_values 4973 2017-02-22 13:04:09Z antanas 

 Adding full bibliography for 7155518.cif.
;
_cod_original_cell_volume 1322.5(4)
_cod_original_sg_symbol_H-M P2(1)/n
_cod_database_code 7155518

loop_
_symmetry_equiv_pos_as_xyz
'x, y, z'
'-x+1/2, y+1/2, -z+1/2'
'-x, -y, -z'
'x-1/2, -y-1/2, z-1/2'

loop_
_atom_site_label
_atom_site_type_symbol
_atom_site_fract_x
_atom_site_fract_y
_atom_site_fract_z
_atom_site_U_iso_or_equiv
_atom_site_adp_type
_atom_site_occupancy
_atom_site_symmetry_multiplicity
_atom_site_calc_flag
_atom_site_refinement_flags
C1 C 0.36317(13) 0.47758(17) 0.12333(9) 0.0370(4) Uani 1 1 d .
C2 C 0.45982(13) 0.60473(17) 0.16307(9) 0.0387(4) Uani 1 1 d .
C3 C 0.56931(15) 0.6520(2) 0.13834(10) 0.0498(4) Uani 1 1 d .
H3 H 0.5958 0.5982 0.0924 0.060 Uiso 1 1 calc R
C4 C 0.63830(16) 0.7808(2) 0.18334(11) 0.0578(5) Uani 1 1 d .
H4 H 0.7129 0.8131 0.1684 0.069 Uiso 1 1 calc R
C5 C 0.59706(17) 0.8622(2) 0.25066(11) 0.0561(5) Uani 1 1 d .
H5 H 0.6450 0.9481 0.2808 0.067 Uiso 1 1 calc R
C6 C 0.48603(16) 0.8179(2) 0.27368(10) 0.0507(4) Uani 1 1 d .
H6 H 0.4577 0.8745 0.3179 0.061 Uiso 1 1 calc R
C7 C 0.41778(14) 0.68698(19) 0.22944(9) 0.0421(4) Uani 1 1 d .
C8 C 0.29627(16) 0.6126(2) 0.23886(11) 0.0516(4) Uani 1 1 d .
H8A H 0.3000 0.5854 0.3011 0.062 Uiso 1 1 calc R
H8B H 0.2259 0.6867 0.2174 0.062 Uiso 1 1 calc R
C9 C 0.40706(14) 0.30729(18) 0.10745(10) 0.0418(4) Uani 1 1 d .
C10 C 0.30966(14) 0.20377(17) 0.04902(9) 0.0414(4) Uani 1 1 d .
C11 C 0.19915(14) 0.27745(18) -0.00063(9) 0.0418(4) Uani 1 1 d .
C12 C 0.18017(15) 0.45831(19) 0.00259(11) 0.0469(4) Uani 1 1 d .
H12A H 0.1441 0.4980 -0.0577 0.056 Uiso 1 1 calc R
H12B H 0.1203 0.4815 0.0391 0.056 Uiso 1 1 calc R
C13 C 0.10833(16) 0.1797(2) -0.05383(12) 0.0567(4) Uani 1 1 d .
C14 C 0.1206(2) 0.0146(2) -0.06152(15) 0.0711(6) Uani 1 1 d .
H14 H 0.0574 -0.0471 -0.0986 0.085 Uiso 1 1 calc R
C15 C 0.2302(2) -0.0571(2) -0.01231(15) 0.0717(6) Uani 1 1 d .
H15 H 0.2413 -0.1692 -0.0163 0.086 Uiso 1 1 calc R
C16 C 0.32303(19) 0.0347(2) 0.04241(12) 0.0575(5) Uani 1 1 d .
H16 H 0.3958 -0.0162 0.0755 0.069 Uiso 1 1 calc R
C17 C 0.52403(19) 0.2587(2) 0.14251(16) 0.0749(6) Uani 1 1 d .
H17A H 0.5493 0.1541 0.1310 0.090 Uiso 1 1 calc R
H17B H 0.5813 0.3291 0.1788 0.090 Uiso 1 1 calc R
F1 F 0.00139(11) 0.25426(16) -0.10160(9) 0.0854(4) Uani 1 1 d .
O1 O 0.29532(9) 0.54259(11) 0.03864(7) 0.0415(3) Uani 1 1 d .
O2 O 0.28292(10) 0.46775(13) 0.18419(7) 0.0466(3) Uani 1 1 d .

loop_
_atom_site_aniso_label
_atom_site_aniso_U_11
_atom_site_aniso_U_22
_atom_site_aniso_U_33
_atom_site_aniso_U_23
_atom_site_aniso_U_13
_atom_site_aniso_U_12
C1 0.0413(8) 0.0409(8) 0.0303(7) 0.0027(5) 0.0112(6) 0.0023(6)
C2 0.0433(8) 0.0421(8) 0.0310(7) 0.0016(6) 0.0091(6) 0.0015(6)
C3 0.0507(9) 0.0597(10) 0.0426(8) -0.0051(7) 0.0184(7) -0.0054(7)
C4 0.0499(9) 0.0722(12) 0.0526(10) -0.0029(8) 0.0151(8) -0.0148(8)
C5 0.0568(10) 0.0585(10) 0.0482(9) -0.0077(8) 0.0026(8) -0.0124(8)
C6 0.0549(9) 0.0558(9) 0.0397(8) -0.0115(7) 0.0074(7) -0.0006(7)
C7 0.0437(8) 0.0484(8) 0.0340(7) -0.0009(6) 0.0087(6) 0.0030(6)
C8 0.0512(9) 0.0626(10) 0.0448(9) -0.0154(7) 0.0192(7) -0.0059(7)
C9 0.0486(8) 0.0399(8) 0.0371(8) 0.0054(6) 0.0102(6) 0.0061(6)
C10 0.0537(9) 0.0371(8) 0.0375(8) 0.0022(6) 0.0186(7) 0.0022(6)
C11 0.0469(8) 0.0425(8) 0.0385(8) -0.0019(6) 0.0150(7) -0.0016(6)
C12 0.0459(8) 0.0445(9) 0.0451(9) -0.0001(6) 0.0003(7) 0.0047(6)
C13 0.0533(10) 0.0591(10) 0.0575(10) -0.0084(8) 0.0124(8) -0.0079(8)
C14 0.0791(14) 0.0559(11) 0.0793(14) -0.0193(10) 0.0205(11) -0.0243(10)
C15 0.0997(16) 0.0354(9) 0.0845(14) -0.0089(9) 0.0311(12) -0.0089(9)
C16 0.0773(12) 0.0392(9) 0.0581(10) 0.0035(7) 0.0199(9) 0.0069(8)
C17 0.0635(12) 0.0524(11) 0.0964(16) -0.0002(10) -0.0063(11) 0.0154(9)
F1 0.0592(7) 0.0858(9) 0.0951(9) -0.0184(7) -0.0140(6) -0.0039(6)
O1 0.0488(6) 0.0363(6) 0.0367(6) 0.0041(4) 0.0044(4) 0.0013(4)
O2 0.0527(6) 0.0498(6) 0.0428(6) -0.0052(5) 0.0225(5) -0.0084(5)

loop_
_atom_type_symbol
_atom_type_description
_atom_type_scat_dispersion_real
_atom_type_scat_dispersion_imag
_atom_type_scat_source
C C 0.0033 0.0016 'International Tables Vol C Tables 4.2.6.8 and 6.1.1.4'
H H 0.0000 0.0000 'International Tables Vol C Tables 4.2.6.8 and 6.1.1.4'
O O 0.0106 0.0060 'International Tables Vol C Tables 4.2.6.8 and 6.1.1.4'
F F 0.0171 0.0103 'International Tables Vol C Tables 4.2.6.8 and 6.1.1.4'

loop_
_geom_angle_atom_site_label_1
_geom_angle_atom_site_label_2
_geom_angle_atom_site_label_3
_geom_angle
O2 C1 O1 110.52(11)
O2 C1 C2 104.54(11)
O1 C1 C2 105.62(11)
O2 C1 C9 108.54(11)
O1 C1 C9 108.16(11)
C2 C1 C9 119.29(12)
C7 C2 C3 121.13(14)
C7 C2 C1 108.45(12)
C3 C2 C1 130.22(13)
C4 C3 C2 118.49(14)
C4 C3 H3 120.8
C2 C3 H3 120.8
C3 C4 C5 120.46(15)
C3 C4 H4 119.8
C5 C4 H4 119.8
C6 C5 C4 121.04(16)
C6 C5 H5 119.5
C4 C5 H5 119.5
C5 C6 C7 118.49(14)
C5 C6 H6 120.8
C7 C6 H6 120.8
C2 C7 C6 120.37(14)
C2 C7 C8 108.89(13)
C6 C7 C8 130.73(13)
O2 C8 C7 104.57(11)
O2 C8 H8A 110.8
C7 C8 H8A 110.8
O2 C8 H8B 110.8
C7 C8 H8B 110.8
H8A C8 H8B 108.9
C17 C9 C10 123.72(15)
C17 C9 C1 121.51(15)
C10 C9 C1 114.77(12)
C11 C10 C16 118.63(15)
C11 C10 C9 118.70(13)
C16 C10 C9 122.67(14)
C13 C11 C10 118.24(15)
C13 C11 C12 120.65(14)
C10 C11 C12 121.10(13)
O1 C12 C11 112.25(12)
O1 C12 H12A 109.2
C11 C12 H12A 109.2
O1 C12 H12B 109.2
C11 C12 H12B 109.2
H12A C12 H12B 107.9
F1 C13 C14 119.06(16)
F1 C13 C11 117.20(16)
C14 C13 C11 123.74(17)
C13 C14 C15 117.62(17)
C13 C14 H14 121.2
C15 C14 H14 121.2
C16 C15 C14 120.89(17)
C16 C15 H15 119.6
C14 C15 H15 119.6
C15 C16 C10 120.87(17)
C15 C16 H16 119.6
C10 C16 H16 119.6
C9 C17 H17A 120.0
C9 C17 H17B 120.0
H17A C17 H17B 120.0
C12 O1 C1 112.82(11)
C1 O2 C8 109.94(10)

loop_
_geom_bond_atom_site_label_1
_geom_bond_atom_site_label_2
_geom_bond_distance
C1 O2 1.4189(17)
C1 O1 1.4342(17)
C1 C2 1.502(2)
C1 C9 1.5127(19)
C2 C7 1.383(2)
C2 C3 1.384(2)
C3 C4 1.381(2)
C3 H3 0.9300
C4 C5 1.387(3)
C4 H4 0.9300
C5 C6 1.381(2)
C5 H5 0.9300
C6 C7 1.386(2)
C6 H6 0.9300
C7 C8 1.490(2)
C8 O2 1.4401(18)
C8 H8A 0.9700
C8 H8B 0.9700
C9 C17 1.318(2)
C9 C10 1.480(2)
C10 C11 1.397(2)
C10 C16 1.400(2)
C11 C13 1.378(2)
C11 C12 1.499(2)
C12 O1 1.4204(18)
C12 H12A 0.9700
C12 H12B 0.9700
C13 F1 1.362(2)
C13 C14 1.367(3)
C14 C15 1.380(3)
C14 H14 0.9300
C15 C16 1.373(3)
C15 H15 0.9300
C16 H16 0.9300
C17 H17A 0.9300
C17 H17B 0.9300

loop_
_geom_torsion_atom_site_label_1
_geom_torsion_atom_site_label_2
_geom_torsion_atom_site_label_3
_geom_torsion_atom_site_label_4
_geom_torsion
O2 C1 C2 C7 -13.39(15)
O1 C1 C2 C7 103.27(13)
C9 C1 C2 C7 -134.87(13)
O2 C1 C2 C3 171.89(15)
O1 C1 C2 C3 -71.45(19)
C9 C1 C2 C3 50.4(2)
C7 C2 C3 C4 1.9(2)
C1 C2 C3 C4 176.03(15)
C2 C3 C4 C5 -1.1(3)
C3 C4 C5 C6 -0.6(3)
C4 C5 C6 C7 1.6(3)
C3 C2 C7 C6 -0.9(2)
C1 C2 C7 C6 -176.22(14)
C3 C2 C7 C8 177.96(14)
C1 C2 C7 C8 2.68(17)
C5 C6 C7 C2 -0.8(2)
C5 C6 C7 C8 -179.43(16)
C2 C7 C8 O2 8.90(17)
C6 C7 C8 O2 -172.35(16)
O2 C1 C9 C17 -106.53(19)
O1 C1 C9 C17 133.52(17)
C2 C1 C9 C17 12.9(2)
O2 C1 C9 C10 74.49(14)
O1 C1 C9 C10 -45.45(15)
C2 C1 C9 C10 -166.05(12)
C17 C9 C10 C11 -165.62(18)
C1 C9 C10 C11 13.33(18)
C17 C9 C10 C16 15.3(2)
C1 C9 C10 C16 -165.80(14)
C16 C10 C11 C13 0.0(2)
C9 C10 C11 C13 -179.12(13)
C16 C10 C11 C12 -179.09(14)
C9 C10 C11 C12 1.7(2)
C13 C11 C12 O1 -162.79(13)
C10 C11 C12 O1 16.3(2)
C10 C11 C13 F1 179.98(14)
C12 C11 C13 F1 -0.9(2)
C10 C11 C13 C14 -0.6(2)
C12 C11 C13 C14 178.50(17)
F1 C13 C14 C15 179.92(18)
C11 C13 C14 C15 0.6(3)
C13 C14 C15 C16 0.1(3)
C14 C15 C16 C10 -0.7(3)
C11 C10 C16 C15 0.6(2)
C9 C10 C16 C15 179.73(16)
C11 C12 O1 C1 -51.61(16)
O2 C1 O1 C12 -52.30(15)
C2 C1 O1 C12 -164.83(11)
C9 C1 O1 C12 66.39(14)
O1 C1 O2 C8 -93.85(14)
C2 C1 O2 C8 19.36(15)
C9 C1 O2 C8 147.69(13)
C7 C8 O2 C1 -17.86(16)
